data_2208383
loop_
_publ_author_name
'Cui, Guang-Hua'
'Dong, Gui-Ying'
'Ribas Joan'

_publ_section_title
<i>catena</i>-Poly[[bis(isothiocyanato-\k<i>N</i>)copper(II)]bis(\m-1,1'-methylenedi-1<i>H</i>-imidazole-\k<i>N</i>^3^:\k<i>N</i>^3'^)]
_journal_coeditor_code LH6595
_journal_issue 3
_journal_name_full 'Acta Crystallographica Section E'
_journal_page_first m523
_journal_page_last m525
_journal_paper_doi 10.1107/S1600536806004843
_journal_volume 62
_journal_year 2006
_chemical_formula_iupac '[Cu (N C S)2 (C7 H8 N4)2]'
_chemical_formula_moiety 'C16 H16 Cu N10 S2'
_chemical_formula_sum 'C16 H16 Cu N10 S2'
_chemical_formula_weight 476.05
_chemical_name_systematic
;
catena-Poly[[bis(isothiocyanato-\kN)copper(II)]bis(\m-1,1'-methylenedi-1H-
imidazole-\kN^3^:\kN^3'^)]
;
_space_group_IT_number 64
_symmetry_cell_setting orthorhombic
_symmetry_space_group_name_Hall '-C 2ac 2'
_symmetry_space_group_name_H-M 'C m c a'
_atom_sites_solution_hydrogens geom
_atom_sites_solution_primary direct
_atom_sites_solution_secondary difmap
_audit_creation_method SHELXL-97
_cell_angle_alpha 90.00
_cell_angle_beta 90.00
_cell_angle_gamma 90.00
_cell_formula_units_Z 4
_cell_length_a 8.877(3)
_cell_length_b 15.602(6)
_cell_length_c 14.170(4)
_cell_measurement_reflns_used 932
_cell_measurement_temperature 293(2)
_cell_measurement_theta_max 26.21
_cell_measurement_theta_min 2.61
_cell_volume 1962.5(11)
_computing_cell_refinement 'SAINT (Bruker, 1998)'
_computing_data_collection 'SMART (Bruker, 1998)'
_computing_data_reduction SAINT
_computing_molecular_graphics 'SHELXTL (Bruker, 1998)'
_computing_publication_material SHELXTL
_computing_structure_refinement 'SHELXL97 (Sheldrick, 1997)'
_computing_structure_solution 'SHELXS97 (Sheldrick, 1997)'
_diffrn_ambient_temperature 293(2)
_diffrn_measured_fraction_theta_full 0.997
_diffrn_measured_fraction_theta_max 0.997
_diffrn_measurement_device_type 'Bruker SMART CCD area-detector'
_diffrn_measurement_method '\f and \w'
_diffrn_radiation_monochromator graphite
_diffrn_radiation_source 'fine-focus sealed tube'
_diffrn_radiation_type MoK\a
_diffrn_radiation_wavelength 0.71073
_diffrn_reflns_av_R_equivalents 0.0444
_diffrn_reflns_av_sigmaI/netI 0.0307
_diffrn_reflns_limit_h_max 10
_diffrn_reflns_limit_h_min -11
_diffrn_reflns_limit_k_max 19
_diffrn_reflns_limit_k_min -19
_diffrn_reflns_limit_l_max 14
_diffrn_reflns_limit_l_min -17
_diffrn_reflns_number 5534
_diffrn_reflns_theta_full 26.47
_diffrn_reflns_theta_max 26.47
_diffrn_reflns_theta_min 2.61
_diffrn_standards_decay_% 0
_diffrn_standards_interval_count 0
_diffrn_standards_interval_time 0
_diffrn_standards_number 0
_exptl_absorpt_coefficient_mu 1.352
_exptl_absorpt_correction_T_max 0.8127
_exptl_absorpt_correction_T_min 0.7737
_exptl_absorpt_correction_type multi-scan
_exptl_absorpt_process_details '(SADABS; Sheldrick, 1996)'
_exptl_crystal_colour blue
_exptl_crystal_density_diffrn 1.611
_exptl_crystal_density_method 'not measured'
_exptl_crystal_description Block
_exptl_crystal_F_000 972
_exptl_crystal_size_max 0.20
_exptl_crystal_size_mid 0.18
_exptl_crystal_size_min 0.16
_refine_diff_density_max 0.239
_refine_diff_density_min -0.303
_refine_ls_extinction_method none
_refine_ls_goodness_of_fit_ref 1.045
_refine_ls_hydrogen_treatment constr
_refine_ls_matrix_type full
_refine_ls_number_parameters 74
_refine_ls_number_reflns 1082
_refine_ls_number_restraints 0
_refine_ls_restrained_S_all 1.045
_refine_ls_R_factor_all 0.0425
_refine_ls_R_factor_gt 0.0297
_refine_ls_shift/su_max 0.000
_refine_ls_shift/su_mean 0.000
_refine_ls_structure_factor_coef Fsqd
_refine_ls_weighting_details 'calc w = 1/[\s^2^(Fo^2^)+(0.0384P)^2^+0.5699P] where P = (Fo^2^+2Fc^2^)/3'
_refine_ls_weighting_scheme calc
_refine_ls_wR_factor_gt 0.0661
_refine_ls_wR_factor_ref 0.0708
_reflns_number_gt 872
_reflns_number_total 1082
_reflns_threshold_expression I>2\s(I)
_cod_data_source_file lh6595.cif
_cod_data_source_block I
_cod_original_cell_volume 1962.5(12)
_cod_original_sg_symbol_Hall '-C 2bc 2'
_cod_database_code 2208383
_cod_database_fobs_code 2208383

loop_
_symmetry_equiv_pos_as_xyz
'x, y, z'
'-x, -y+1/2, z+1/2'
'-x, y+1/2, -z+1/2'
'x, -y, -z'
'x+1/2, y+1/2, z'
'-x+1/2, -y+1, z+1/2'
'-x+1/2, y+1, -z+1/2'
'x+1/2, -y+1/2, -z'
'-x, -y, -z'
'x, y-1/2, -z-1/2'
'x, -y-1/2, z-1/2'
'-x, y, z'
'-x+1/2, -y+1/2, -z'
'x+1/2, y, -z-1/2'
'x+1/2, -y, z-1/2'
'-x+1/2, y+1/2, z'

loop_
_atom_site_type_symbol
_atom_site_label
_atom_site_fract_x
_atom_site_fract_y
_atom_site_fract_z
_atom_site_U_iso_or_equiv
_atom_site_adp_type
_atom_site_calc_flag
_atom_site_refinement_flags
_atom_site_occupancy
Cu Cu1 0.5000 0.5000 0.0000 0.02288(16) Uani d S 1
S S1 0.5000 0.66345(6) 0.31088(7) 0.0567(3) Uani d S 1
N N1 0.33373(18) 0.43299(10) 0.06719(11) 0.0242(4) Uani d . 1
N N2 0.13513(18) 0.40312(10) 0.15403(11) 0.0240(4) Uani d . 1
N N3 0.5000 0.60686(18) 0.1242(2) 0.0419(7) Uani d S 1
C C1 0.1915(2) 0.32644(14) 0.12179(17) 0.0386(6) Uani d . 1
H H1A 0.1537 0.2720 0.1344 0.046 Uiso calc R 1
C C2 0.3122(2) 0.34561(13) 0.06839(17) 0.0369(5) Uani d . 1
H H2A 0.3720 0.3058 0.0370 0.044 Uiso calc R 1
C C3 0.2247(2) 0.46553(13) 0.11852(14) 0.0247(4) Uani d . 1
H H3A 0.2108 0.5238 0.1291 0.030 Uiso calc R 1
C C4 0.0000 0.4136(2) 0.2110(2) 0.0273(7) Uani d S 1
H H4A 0.0000 0.3715 0.2614 0.033 Uiso calc SR 1
H H4B 0.0000 0.4701 0.2395 0.033 Uiso calc SR 1
C C5 0.5000 0.62989(18) 0.2014(2) 0.0310(7) Uani d S 1

loop_
_atom_site_aniso_label
_atom_site_aniso_U_11
_atom_site_aniso_U_22
_atom_site_aniso_U_33
_atom_site_aniso_U_12
_atom_site_aniso_U_13
_atom_site_aniso_U_23
Cu1 0.0153(2) 0.0240(3) 0.0293(3) 0.000 0.000 0.0071(2)
S1 0.0852(8) 0.0423(5) 0.0424(5) 0.000 0.000 -0.0108(4)
N1 0.0201(8) 0.0227(9) 0.0300(9) -0.0017(7) -0.0002(7) 0.0026(7)
N2 0.0173(8) 0.0275(9) 0.0273(9) 0.0000(6) 0.0008(7) 0.0028(7)
N3 0.0444(18) 0.0398(17) 0.0414(17) 0.000 0.000 -0.0049(14)
C1 0.0295(12) 0.0217(11) 0.0647(16) -0.0015(9) 0.0104(11) 0.0047(11)
C2 0.0276(12) 0.0232(11) 0.0598(15) 0.0009(9) 0.0114(11) -0.0016(10)
C3 0.0207(10) 0.0239(10) 0.0295(11) 0.0006(8) -0.0010(8) 0.0020(8)
C4 0.0180(14) 0.0394(17) 0.0244(15) 0.000 0.000 0.0007(12)
C5 0.0278(16) 0.0186(14) 0.047(2) 0.000 0.000 0.0037(14)

loop_
_atom_type_symbol
_atom_type_description
_atom_type_scat_dispersion_real
_atom_type_scat_dispersion_imag
_atom_type_scat_source
C C 0.0033 0.0016 'International Tables Vol C Tables 4.2.6.8 and 6.1.1.4'
H H 0.0000 0.0000 'International Tables Vol C Tables 4.2.6.8 and 6.1.1.4'
N N 0.0061 0.0033 'International Tables Vol C Tables 4.2.6.8 and 6.1.1.4'
O O 0.0106 0.0060 'International Tables Vol C Tables 4.2.6.8 and 6.1.1.4'
Cl Cl 0.1484 0.1585 'International Tables Vol C Tables 4.2.6.8 and 6.1.1.4'
Cu Cu 0.3201 1.2651 'International Tables Vol C Tables 4.2.6.8 and 6.1.1.4'

loop_
_geom_angle_atom_site_label_1
_geom_angle_atom_site_label_2
_geom_angle_atom_site_label_3
_geom_angle_site_symmetry_1
_geom_angle_site_symmetry_3
_geom_angle
_geom_angle_publ_flag
N1 Cu1 N1 9_665 4_565 92.45(9) yes
N1 Cu1 N1 9_665 12_655 87.55(9) yes
N1 Cu1 N1 4_565 12_655 180.00(8) yes
N1 Cu1 N1 9_665 . 180.0 ?
N1 Cu1 N1 4_565 . 87.55(9) ?
N1 Cu1 N1 12_655 . 92.45(9) ?
N1 Cu1 N3 9_665 . 89.23(7) yes
N1 Cu1 N3 4_565 . 89.23(7) ?
N1 Cu1 N3 12_655 . 90.77(7) yes
N1 Cu1 N3 . . 90.77(7) ?
N1 Cu1 N3 9_665 9_665 90.77(7) ?
N1 Cu1 N3 4_565 9_665 90.77(7) ?
N1 Cu1 N3 12_655 9_665 89.23(7) ?
N1 Cu1 N3 . 9_665 89.23(7) ?
N3 Cu1 N3 . 9_665 180.00(13) ?
C3 N1 C2 . . 105.88(16) yes
C3 N1 Cu1 . . 126.34(13) yes
C2 N1 Cu1 . . 127.78(14) ?
C3 N2 C1 . . 106.77(17) ?
C3 N2 C4 . . 127.6(2) ?
C1 N2 C4 . . 125.59(19) ?
C5 N3 Cu1 . . 154.8(2) yes
C2 C1 N2 . . 106.46(19) ?
C2 C1 H1A . . 126.8 ?
N2 C1 H1A . . 126.8 ?
C1 C2 N1 . . 109.75(19) ?
C1 C2 H2A . . 125.1 ?
N1 C2 H2A . . 125.1 ?
N1 C3 N2 . . 111.14(17) ?
N1 C3 H3A . . 124.4 ?
N2 C3 H3A . . 124.4 ?
N2 C4 N2 12 . 111.1(2) ?
N2 C4 H4A 12 . 109.4 ?
N2 C4 H4A . . 109.4 ?
N2 C4 H4B 12 . 109.4 ?
N2 C4 H4B . . 109.4 ?
H4A C4 H4B . . 108.0 ?
N3 C5 S1 . . 179.6(3) ?

loop_
_geom_bond_atom_site_label_1
_geom_bond_atom_site_label_2
_geom_bond_site_symmetry_2
_geom_bond_distance
_geom_bond_publ_flag
Cu1 N1 9_665 2.0440(17) yes
Cu1 N1 4_565 2.0440(17) ?
Cu1 N1 12_655 2.0440(17) ?
Cu1 N1 . 2.0440(17) ?
Cu1 N3 . 2.425(3) yes
Cu1 N3 9_665 2.425(3) ?
S1 C5 . 1.638(4) yes
N1 C3 . 1.313(2) yes
N1 C2 . 1.377(3) ?
N2 C3 . 1.354(2) ?
N2 C1 . 1.375(3) yes
N2 C4 . 1.455(2) yes
N3 C5 . 1.150(4) ?
C1 C2 . 1.345(3) ?
C1 H1A . 0.9300 ?
C2 H2A . 0.9300 ?
C3 H3A . 0.9300 ?
C4 N2 12 1.455(2) ?
C4 H4A . 0.9700 ?
C4 H4B . 0.9700 ?

loop_
_geom_torsion_atom_site_label_1
_geom_torsion_atom_site_label_2
_geom_torsion_atom_site_label_3
_geom_torsion_atom_site_label_4
_geom_torsion_site_symmetry_1
_geom_torsion_site_symmetry_4
_geom_torsion
N1 Cu1 N1 C3 4_565 . -56.28(15)
N1 Cu1 N1 C3 12_655 . 123.72(15)
N3 Cu1 N1 C3 . . 32.91(17)
N3 Cu1 N1 C3 9_665 . -147.09(17)
N1 Cu1 N1 C2 4_565 . 123.7(2)
N1 Cu1 N1 C2 12_655 . -56.3(2)
N3 Cu1 N1 C2 . . -147.11(18)
N3 Cu1 N1 C2 9_665 . 32.89(18)
N1 Cu1 N3 C5 9_665 . -133.77(5)
N1 Cu1 N3 C5 4_565 . 133.77(5)
N1 Cu1 N3 C5 12_655 . -46.23(5)
N1 Cu1 N3 C5 . . 46.23(5)
C3 N2 C1 C2 . . 0.0(2)
C4 N2 C1 C2 . . 176.93(19)
N2 C1 C2 N1 . . 0.6(3)
C3 N1 C2 C1 . . -1.0(2)
Cu1 N1 C2 C1 . . 179.05(15)
C2 N1 C3 N2 . . 1.0(2)
Cu1 N1 C3 N2 . . -179.05(12)
C1 N2 C3 N1 . . -0.6(2)
C4 N2 C3 N1 . . -177.48(18)
C3 N2 C4 N2 . 12 100.9(3)
C1 N2 C4 N2 . 12 -75.4(3)
